data_4066195
loop_
_publ_author_name
'Alvarez, M. Angeles'
'Garc\'ia, M. Esther'
'Gonz\'alez, Roc\'io'
'Ruiz, Miguel A.'

_publ_section_title
;
 Reactions of the Phosphinidene-Bridged Complexes
 [Fe2(\h5-C5H5)2(\m-PR)(\m-CO)(CO)2] (R = Cy, Ph, 2,4,6-C6H2tBu3) with
 Diazoalkanes. Formation and Rearrangements of Phosphadiazadiene-Bridged
 Derivatives&#x2020;
;
_journal_issue 21
_journal_name_full Organometallics
_journal_page_first 5140
_journal_paper_doi 10.1021/om100345e
_journal_volume 29
_journal_year 2010
_chemical_absolute_configuration ad
_chemical_compound_source 'synthesis as described'
_chemical_formula_moiety 'C20 H24 B1 F4 Fe2 N2 O3 P1'
_chemical_formula_sum 'C20 H24 B F4 Fe2 N2 O3 P'
_chemical_formula_weight 569.89
_chemical_name_systematic
;
 ?
;
_space_group_IT_number 19
_symmetry_cell_setting orthorhombic
_symmetry_Int_Tables_number 19
_symmetry_space_group_name_Hall 'P 2ac 2ab'
_symmetry_space_group_name_H-M 'P 21 21 21'
_atom_sites_solution_hydrogens geom
_atom_sites_solution_primary direct
_atom_sites_solution_secondary difmap
_audit_conform_dict_location ftp://ftp.iucr.org/pub/cif_core.dic
_audit_conform_dict_name cif_core.dic
_audit_conform_dict_version 2.2
_audit_creation_method 'WinGX routine CIF_UPDATE'
_cell_angle_alpha 90
_cell_angle_beta 90
_cell_angle_gamma 90
_cell_formula_units_Z 4
_cell_length_a 10.723(2)
_cell_length_b 12.889(2)
_cell_length_c 16.683(3)
_cell_measurement_reflns_used 1487
_cell_measurement_temperature 120.0(1)
_cell_measurement_theta_max 26.885
_cell_measurement_theta_min 2.755
_cell_measurement_wavelength 0.71073
_cell_volume 2305.7(7)
_computing_cell_refinement 'Brucker Smart'
_computing_data_collection 'Brucker Smart'
_computing_data_reduction 'Brucker Smart'
_computing_molecular_graphics 'Ortep-3 for Windows (Farrugia, 1997)'
_computing_publication_material 'WinGX publication routines (Farrugia, 1999)'
_computing_structure_refinement 'SHELXL-97 (Sheldrick, 1997)'
_computing_structure_solution 'DIRDIF (1999)'
_diffrn_ambient_temperature 120(2)
_diffrn_measured_fraction_theta_full 0.994
_diffrn_measured_fraction_theta_max 0.994
_diffrn_measurement_device_type 'Smart-CCD-1000 BRUKER'
_diffrn_measurement_method 'omega scans'
_diffrn_radiation_monochromator graphite
_diffrn_radiation_probe x-ray
_diffrn_radiation_source 'fine-focus sealed tube'
_diffrn_radiation_type MoK\a
_diffrn_radiation_wavelength 0.71073
_diffrn_reflns_av_R_equivalents 0.0471
_diffrn_reflns_av_unetI/netI 0.0286
_diffrn_reflns_limit_h_max 13
_diffrn_reflns_limit_h_min -13
_diffrn_reflns_limit_k_max 16
_diffrn_reflns_limit_k_min 0
_diffrn_reflns_limit_l_max 21
_diffrn_reflns_limit_l_min 0
_diffrn_reflns_number 36457
_diffrn_reflns_theta_full 27.2
_diffrn_reflns_theta_max 27.2
_diffrn_reflns_theta_min 2
_exptl_absorpt_coefficient_mu 1.385
_exptl_absorpt_correction_T_max 1
_exptl_absorpt_correction_T_min 0.786035
_exptl_absorpt_correction_type multi-scan
_exptl_absorpt_process_details 'BRUKER Sadabs'
_exptl_crystal_colour red
_exptl_crystal_density_diffrn 1.642
_exptl_crystal_density_method 'not measured'
_exptl_crystal_description prism
_exptl_crystal_F_000 1160
_exptl_crystal_size_max 0.5
_exptl_crystal_size_mid 0.25
_exptl_crystal_size_min 0.14
_refine_diff_density_max 0.255
_refine_diff_density_min -0.248
_refine_diff_density_rms 0.051
_refine_ls_abs_structure_details 'Flack H D (1983), Acta Cryst. A39, 876-881'
_refine_ls_abs_structure_Flack 1.020(10)
_refine_ls_extinction_method none
_refine_ls_goodness_of_fit_ref 1.083
_refine_ls_hydrogen_treatment mixed
_refine_ls_matrix_type full
_refine_ls_number_parameters 311
_refine_ls_number_reflns 5106
_refine_ls_number_restraints 0
_refine_ls_restrained_S_all 1.083
_refine_ls_R_factor_all 0.0281
_refine_ls_R_factor_gt 0.0238
_refine_ls_shift/su_max 0.001
_refine_ls_shift/su_mean 0
_refine_ls_structure_factor_coef Fsqd
_refine_ls_weighting_details 'calc w=1/[\s^2^(Fo^2^)+(0.0213P)^2^+0.5229P] where P=(Fo^2^+2Fc^2^)/3'
_refine_ls_weighting_scheme calc
_refine_ls_wR_factor_gt 0.0496
_refine_ls_wR_factor_ref 0.051
_reflns_number_gt 4689
_reflns_number_total 5128
_reflns_threshold_expression >2sigma(I)
_cod_data_source_file om100345e_si_001.cif
_cod_data_source_block compound3
_cod_depositor_comments
;
The following automatic conversions were performed:
'_diffrn_radiation_monochromador' tag replaced with
'_diffrn_radiation_monochromator'.

Automatic conversion script
Id: cif_correct_tags 1440 2010-10-19 06:21:57Z saulius 
;
_cod_original_formula_sum 'C20 H24 B1 F4 Fe2 N2 O3 P1'
_cod_database_code 4066195

loop_
_symmetry_equiv_pos_as_xyz
'x, y, z'
'x+1/2, -y+1/2, -z'
'-x, y+1/2, -z+1/2'
'-x+1/2, -y, z+1/2'

loop_
_atom_site_label
_atom_site_type_symbol
_atom_site_fract_x
_atom_site_fract_y
_atom_site_fract_z
_atom_site_U_iso_or_equiv
_atom_site_adp_type
_atom_site_occupancy
_atom_site_symmetry_multiplicity
_atom_site_calc_flag
_atom_site_refinement_flags
Fe1 Fe -0.16459(3) -0.63623(2) -0.088302(17) 0.01479(7) Uani 1 1 d .
Fe2 Fe -0.09153(3) -0.52281(2) -0.209294(17) 0.01434(7) Uani 1 1 d .
P1 P -0.28068(5) -0.53575(4) -0.16291(3) 0.01360(11) Uani 1 1 d .
N1 N -0.35585(19) -0.43434(14) -0.12378(11) 0.0188(4) Uani 1 1 d .
N2 N -0.29176(17) -0.36357(15) -0.07650(11) 0.0233(4) Uani 1 1 d .
O1 O -0.25966(15) -0.82003(12) -0.16845(11) 0.0304(4) Uani 1 1 d .
O2 O -0.14316(17) -0.66067(14) -0.34325(10) 0.0354(4) Uani 1 1 d .
O3 O 0.07969(14) -0.68327(11) -0.15417(9) 0.0212(3) Uani 1 1 d .
C1 C -0.2200(2) -0.74718(17) -0.13885(13) 0.0192(4) Uani 1 1 d .
C2 C -0.1245(2) -0.60802(17) -0.28945(14) 0.0224(5) Uani 1 1 d .
C3 C -0.01415(19) -0.63792(17) -0.15231(12) 0.0168(4) Uani 1 1 d .
C4 C -0.1377(2) -0.53800(18) 0.01204(12) 0.0246(5) Uani 1 1 d .
H4 H -0.1259 -0.4666 0.0095 0.029 Uiso 1 1 calc R
C5 C -0.2535(2) -0.5892(2) 0.01861(13) 0.0294(6) Uani 1 1 d .
H5 H -0.3314 -0.5578 0.0218 0.035 Uiso 1 1 calc R
C6 C -0.2296(3) -0.6967(2) 0.01939(13) 0.0323(6) Uani 1 1 d .
H6 H -0.2892 -0.7489 0.023 0.039 Uiso 1 1 calc R
C7 C -0.0985(2) -0.71165(19) 0.01366(13) 0.0290(5) Uani 1 1 d .
H7 H -0.0574 -0.7752 0.0126 0.035 Uiso 1 1 calc R
C8 C -0.0427(2) -0.61420(18) 0.00997(13) 0.0237(5) Uani 1 1 d .
H8 H 0.0425 -0.6014 0.0067 0.028 Uiso 1 1 calc R
C9 C -0.1008(2) -0.35923(16) -0.21851(13) 0.0228(4) Uani 1 1 d .
H9 H -0.1729 -0.3194 -0.2149 0.027 Uiso 1 1 calc R
C10 C -0.0209(2) -0.38619(16) -0.15422(14) 0.0234(5) Uani 1 1 d .
H10 H -0.0323 -0.3682 -0.1007 0.028 Uiso 1 1 calc R
C11 C 0.0792(2) -0.44513(17) -0.18545(14) 0.0244(5) Uani 1 1 d .
H11 H 0.1457 -0.4716 -0.1561 0.029 Uiso 1 1 calc R
C12 C 0.0607(2) -0.45679(17) -0.26842(14) 0.0236(5) Uani 1 1 d .
H12 H 0.1123 -0.4927 -0.3036 0.028 Uiso 1 1 calc R
C13 C -0.0516(2) -0.40338(16) -0.28885(14) 0.0238(5) Uani 1 1 d .
H13 H -0.0862 -0.3986 -0.3398 0.029 Uiso 1 1 calc R
C14 C -0.3580(3) -0.30140(19) -0.03570(15) 0.0297(6) Uani 1 1 d .
C15 C -0.40508(19) -0.59308(15) -0.22389(11) 0.0152(4) Uani 1 1 d .
H15 H -0.3655 -0.6472 -0.2563 0.018 Uiso 1 1 calc R
C16 C -0.50538(19) -0.64778(17) -0.17374(12) 0.0177(4) Uani 1 1 d .
H16A H -0.4662 -0.6979 -0.1384 0.021 Uiso 1 1 calc R
H16B H -0.5486 -0.5972 -0.1409 0.021 Uiso 1 1 calc R
C17 C -0.5988(2) -0.70288(16) -0.22771(12) 0.0207(4) Uani 1 1 d .
H17A H -0.6635 -0.7343 -0.1952 0.025 Uiso 1 1 calc R
H17B H -0.5569 -0.7576 -0.2572 0.025 Uiso 1 1 calc R
C18 C -0.6572(2) -0.62638(17) -0.28634(14) 0.0235(4) Uani 1 1 d .
H18A H -0.714 -0.6631 -0.3216 0.028 Uiso 1 1 calc R
H18B H -0.7049 -0.5751 -0.2568 0.028 Uiso 1 1 calc R
C19 C -0.5582(2) -0.57172(18) -0.33638(14) 0.0251(5) Uani 1 1 d .
H19A H -0.5154 -0.6223 -0.3696 0.03 Uiso 1 1 calc R
H19B H -0.598 -0.5218 -0.3715 0.03 Uiso 1 1 calc R
C20 C -0.4636(2) -0.51620(17) -0.28355(13) 0.0216(4) Uani 1 1 d .
H20A H -0.5045 -0.4606 -0.2544 0.026 Uiso 1 1 calc R
H20B H -0.3989 -0.4859 -0.3167 0.026 Uiso 1 1 calc R
B1 B 0.3510(3) 0.5231(2) -0.00336(16) 0.0297(6) Uani 1 1 d .
F1 F 0.37603(14) 0.57232(11) -0.07702(9) 0.0383(4) Uani 1 1 d .
F2 F 0.45277(13) 0.46269(12) 0.01737(8) 0.0354(3) Uani 1 1 d .
F3 F 0.24764(15) 0.46003(16) -0.01260(12) 0.0620(5) Uani 1 1 d .
F4 F 0.33147(19) 0.59615(14) 0.05467(11) 0.0642(6) Uani 1 1 d .
H14A H -0.313(2) -0.252(2) -0.0028(16) 0.027(7) Uiso 1 1 d .
H14B H -0.445(3) -0.3013(19) -0.0327(14) 0.025(7) Uiso 1 1 d .
H2 H -0.431(2) -0.4361(17) -0.1182(13) 0.011(6) Uiso 1 1 d .

loop_
_atom_site_aniso_label
_atom_site_aniso_U_11
_atom_site_aniso_U_22
_atom_site_aniso_U_33
_atom_site_aniso_U_23
_atom_site_aniso_U_13
_atom_site_aniso_U_12
Fe1 0.01317(14) 0.01705(13) 0.01413(15) 0.00399(12) -0.00104(12) -0.00087(12)
Fe2 0.01262(14) 0.01664(13) 0.01377(14) 0.00234(12) 0.00051(12) -0.00079(12)
P1 0.0123(2) 0.0161(3) 0.0124(2) 0.0006(2) 0.0002(2) -0.0001(2)
N1 0.0160(10) 0.0196(9) 0.0207(10) -0.0022(7) 0.0002(8) -0.0002(8)
N2 0.0268(10) 0.0196(9) 0.0234(10) -0.0034(8) -0.0003(8) -0.0029(8)
O1 0.0248(9) 0.0198(8) 0.0465(10) -0.0054(8) -0.0022(8) -0.0017(7)
O2 0.0370(11) 0.0460(11) 0.0232(9) -0.0135(8) 0.0004(8) -0.0038(8)
O3 0.0167(8) 0.0206(7) 0.0263(8) 0.0022(6) 0.0003(7) 0.0036(7)
C1 0.0144(10) 0.0201(11) 0.0231(11) 0.0058(9) -0.0001(9) 0.0038(9)
C2 0.0183(11) 0.0292(12) 0.0196(11) 0.0049(10) 0.0031(9) 0.0004(8)
C3 0.0175(11) 0.0168(9) 0.0160(10) -0.0008(8) -0.0002(8) -0.0044(9)
C4 0.0334(13) 0.0283(12) 0.0120(10) 0.0001(9) -0.0022(9) 0.0020(10)
C5 0.0214(12) 0.0547(16) 0.0120(11) 0.0038(10) 0.0038(10) 0.0057(11)
C6 0.0367(15) 0.0450(15) 0.0150(11) 0.0120(10) -0.0011(11) -0.0179(13)
C7 0.0355(14) 0.0323(12) 0.0192(12) 0.0092(10) -0.0121(11) 0.0049(11)
C8 0.0181(11) 0.0382(14) 0.0147(11) 0.0016(9) -0.0044(9) -0.0027(9)
C9 0.0220(11) 0.0152(9) 0.0311(12) 0.0043(9) 0.0049(10) 0.0004(9)
C10 0.0268(13) 0.0192(11) 0.0242(12) 0.0007(9) 0.0012(10) -0.0105(9)
C11 0.0170(11) 0.0231(11) 0.0329(13) 0.0071(9) -0.0031(10) -0.0074(9)
C12 0.0183(12) 0.0219(11) 0.0307(13) 0.0056(9) 0.0065(9) -0.0039(9)
C13 0.0264(12) 0.0227(11) 0.0222(11) 0.0081(9) -0.0020(10) -0.0041(9)
C14 0.0380(16) 0.0231(12) 0.0280(13) -0.0048(10) 0.0060(12) 0.0009(11)
C15 0.0144(10) 0.0182(9) 0.0130(10) 0.0000(7) 0.0005(9) 0.0004(8)
C16 0.0133(10) 0.0225(11) 0.0174(10) 0.0047(9) 0.0009(8) -0.0001(8)
C17 0.0161(11) 0.0247(10) 0.0213(11) 0.0032(8) 0.0006(9) -0.0040(9)
C18 0.0172(10) 0.0285(11) 0.0247(11) 0.0044(10) -0.0060(10) -0.0050(10)
C19 0.0249(13) 0.0287(12) 0.0218(12) 0.0072(10) -0.0083(10) -0.0062(10)
C20 0.0213(10) 0.0238(10) 0.0198(11) 0.0089(9) -0.0064(9) -0.0063(9)
B1 0.0219(14) 0.0402(14) 0.0272(14) -0.0033(13) 0.0066(11) 0.0003(13)
F1 0.0334(8) 0.0417(8) 0.0399(9) 0.0071(7) 0.0042(7) 0.0048(7)
F2 0.0296(8) 0.0410(9) 0.0357(8) -0.0005(7) -0.0004(6) 0.0078(7)
F3 0.0305(9) 0.0798(13) 0.0757(13) 0.0191(11) -0.0065(9) -0.0233(9)
F4 0.0757(14) 0.0664(12) 0.0504(11) -0.0201(9) 0.0163(10) 0.0304(11)

loop_
_atom_type_symbol
_atom_type_description
_atom_type_scat_dispersion_real
_atom_type_scat_dispersion_imag
_atom_type_scat_source
C C 0.0033 0.0016 'International Tables Vol C Tables 4.2.6.8 and 6.1.1.4'
H H 0 0 'International Tables Vol C Tables 4.2.6.8 and 6.1.1.4'
B B 0.0013 0.0007 'International Tables Vol C Tables 4.2.6.8 and 6.1.1.4'
F F 0.0171 0.0103 'International Tables Vol C Tables 4.2.6.8 and 6.1.1.4'
Fe Fe 0.3463 0.8444 'International Tables Vol C Tables 4.2.6.8 and 6.1.1.4'
N N 0.0061 0.0033 'International Tables Vol C Tables 4.2.6.8 and 6.1.1.4'
O O 0.0106 0.006 'International Tables Vol C Tables 4.2.6.8 and 6.1.1.4'
P P 0.1023 0.0942 'International Tables Vol C Tables 4.2.6.8 and 6.1.1.4'

loop_
_geom_angle_atom_site_label_1
_geom_angle_atom_site_label_2
_geom_angle_atom_site_label_3
_geom_angle
C1 Fe1 C3 90.45(10)
C1 Fe1 C6 89.79(10)
C3 Fe1 C6 138.79(10)
C1 Fe1 C7 97.28(10)
C3 Fe1 C7 99.31(10)
C6 Fe1 C7 39.95(10)
C1 Fe1 C5 119.00(10)
C3 Fe1 C5 147.77(9)
C6 Fe1 C5 39.30(10)
C7 Fe1 C5 66.28(10)
C1 Fe1 C8 133.44(9)
C3 Fe1 C8 85.08(9)
C6 Fe1 C8 65.65(9)
C7 Fe1 C8 38.72(9)
C5 Fe1 C8 65.52(9)
C1 Fe1 C4 155.29(9)
C3 Fe1 C4 109.23(9)
C6 Fe1 C4 65.59(9)
C7 Fe1 C4 65.63(9)
C5 Fe1 C4 38.94(9)
C8 Fe1 C4 39.06(9)
C1 Fe1 P1 90.93(7)
C3 Fe1 P1 99.63(7)
C6 Fe1 P1 121.57(8)
C7 Fe1 P1 159.27(8)
C5 Fe1 P1 93.09(7)
C8 Fe1 P1 135.53(7)
C4 Fe1 P1 99.98(7)
C1 Fe1 Fe2 100.68(7)
C3 Fe1 Fe2 47.92(6)
C6 Fe1 Fe2 168.00(8)
C7 Fe1 Fe2 142.17(8)
C5 Fe1 Fe2 128.86(7)
C8 Fe1 Fe2 109.78(6)
C4 Fe1 Fe2 103.61(6)
P1 Fe1 Fe2 53.067(19)
C2 Fe2 C3 88.93(9)
C2 Fe2 C13 91.05(10)
C3 Fe2 C13 142.06(9)
C2 Fe2 C12 93.01(9)
C3 Fe2 C12 101.99(9)
C13 Fe2 C12 40.12(9)
C2 Fe2 C9 123.72(9)
C3 Fe2 C9 144.52(9)
C13 Fe2 C9 39.19(9)
C12 Fe2 C9 66.21(9)
C2 Fe2 C11 127.42(9)
C3 Fe2 C11 84.29(9)
C13 Fe2 C11 65.97(9)
C12 Fe2 C11 38.99(9)
C9 Fe2 C11 65.44(9)
C2 Fe2 C10 156.03(9)
C3 Fe2 C10 105.56(9)
C13 Fe2 C10 65.72(9)
C12 Fe2 C10 65.68(9)
C9 Fe2 C10 38.99(8)
C11 Fe2 C10 38.88(9)
C2 Fe2 P1 91.99(7)
C3 Fe2 P1 99.50(6)
C13 Fe2 P1 118.42(7)
C12 Fe2 P1 158.01(6)
C9 Fe2 P1 93.35(6)
C11 Fe2 P1 140.57(7)
C10 Fe2 P1 103.99(7)
C2 Fe2 Fe1 100.19(7)
C3 Fe2 Fe1 47.50(6)
C13 Fe2 Fe1 165.98(7)
C12 Fe2 Fe1 145.81(6)
C9 Fe2 Fe1 126.84(6)
C11 Fe2 Fe1 112.18(6)
C10 Fe2 Fe1 103.68(6)
P1 Fe2 Fe1 53.359(16)
N1 P1 C15 100.45(10)
N1 P1 Fe2 121.94(7)
C15 P1 Fe2 120.77(7)
N1 P1 Fe1 121.10(7)
C15 P1 Fe1 119.45(7)
Fe2 P1 Fe1 73.57(2)
N2 N1 P1 119.86(15)
N2 N1 H2 116.5(16)
P1 N1 H2 120.1(16)
C14 N2 N1 116.3(2)
O1 C1 Fe1 176.6(2)
O2 C2 Fe2 177.3(2)
O3 C3 Fe1 137.83(17)
O3 C3 Fe2 137.53(17)
Fe1 C3 Fe2 84.58(9)
C5 C4 C8 108.1(2)
C5 C4 Fe1 70.24(13)
C8 C4 Fe1 70.36(13)
C5 C4 H4 126
C8 C4 H4 126
Fe1 C4 H4 125
C6 C5 C4 107.5(2)
C6 C5 Fe1 69.11(14)
C4 C5 Fe1 70.81(13)
C6 C5 H5 126.2
C4 C5 H5 126.2
Fe1 C5 H5 125.4
C5 C6 C7 108.2(2)
C5 C6 Fe1 71.59(13)
C7 C6 Fe1 70.20(14)
C5 C6 H6 125.9
C7 C6 H6 125.9
Fe1 C6 H6 123.9
C8 C7 C6 107.8(2)
C8 C7 Fe1 71.89(13)
C6 C7 Fe1 69.85(13)
C8 C7 H7 126.1
C6 C7 H7 126.1
Fe1 C7 H7 123.8
C7 C8 C4 108.4(2)
C7 C8 Fe1 69.39(13)
C4 C8 Fe1 70.58(13)
C7 C8 H8 125.8
C4 C8 H8 125.8
Fe1 C8 H8 125.8
C13 C9 C10 107.8(2)
C13 C9 Fe2 68.90(12)
C10 C9 Fe2 70.86(12)
C13 C9 H9 126.1
C10 C9 H9 126.1
Fe2 C9 H9 125.7
C11 C10 C9 108.2(2)
C11 C10 Fe2 70.49(12)
C9 C10 Fe2 70.15(12)
C11 C10 H10 125.9
C9 C10 H10 125.9
Fe2 C10 H10 125
C12 C11 C10 108.3(2)
C12 C11 Fe2 69.16(12)
C10 C11 Fe2 70.63(13)
C12 C11 H11 125.9
C10 C11 H11 125.9
Fe2 C11 H11 125.9
C11 C12 C13 107.6(2)
C11 C12 Fe2 71.85(13)
C13 C12 Fe2 69.50(12)
C11 C12 H12 126.2
C13 C12 H12 126.2
Fe2 C12 H12 124.1
C9 C13 C12 108.2(2)
C9 C13 Fe2 71.91(12)
C12 C13 Fe2 70.38(12)
C9 C13 H13 125.9
C12 C13 H13 125.9
Fe2 C13 H13 123.4
N2 C14 H14A 116.2(15)
N2 C14 H14B 126.0(16)
H14A C14 H14B 118(2)
C16 C15 C20 111.26(17)
C16 C15 P1 113.12(13)
C20 C15 P1 113.35(13)
C16 C15 H15 106.1
C20 C15 H15 106.1
P1 C15 H15 106.1
C17 C16 C15 110.67(16)
C17 C16 H16A 109.5
C15 C16 H16A 109.5
C17 C16 H16B 109.5
C15 C16 H16B 109.5
H16A C16 H16B 108.1
C16 C17 C18 110.38(17)
C16 C17 H17A 109.6
C18 C17 H17A 109.6
C16 C17 H17B 109.6
C18 C17 H17B 109.6
H17A C17 H17B 108.1
C19 C18 C17 111.39(18)
C19 C18 H18A 109.3
C17 C18 H18A 109.3
C19 C18 H18B 109.3
C17 C18 H18B 109.3
H18A C18 H18B 108
C20 C19 C18 111.36(18)
C20 C19 H19A 109.4
C18 C19 H19A 109.4
C20 C19 H19B 109.4
C18 C19 H19B 109.4
H19A C19 H19B 108
C19 C20 C15 110.10(17)
C19 C20 H20A 109.6
C15 C20 H20A 109.6
C19 C20 H20B 109.6
C15 C20 H20B 109.6
H20A C20 H20B 108.2
F4 B1 F3 111.2(2)
F4 B1 F2 109.4(2)
F3 B1 F2 109.2(2)
F4 B1 F1 109.7(2)
F3 B1 F1 108.7(2)
F2 B1 F1 108.7(2)

loop_
_geom_bond_atom_site_label_1
_geom_bond_atom_site_label_2
_geom_bond_distance
Fe1 C1 1.763(2)
Fe1 C3 1.935(2)
Fe1 C6 2.079(2)
Fe1 C7 2.083(2)
Fe1 C5 2.111(2)
Fe1 C8 2.116(2)
Fe1 C4 2.119(2)
Fe1 P1 2.1855(6)
Fe1 Fe2 2.6126(5)
Fe2 C2 1.766(2)
Fe2 C3 1.948(2)
Fe2 C13 2.077(2)
Fe2 C12 2.089(2)
Fe2 C9 2.116(2)
Fe2 C11 2.124(2)
Fe2 C10 2.126(2)
Fe2 P1 2.1772(7)
P1 N1 1.6687(19)
P1 C15 1.833(2)
N1 N2 1.388(2)
N1 H2 0.81(2)
N2 C14 1.269(3)
O1 C1 1.143(3)
O2 C2 1.143(3)
O3 C3 1.164(3)
C4 C5 1.410(3)
C4 C8 1.415(3)
C4 H4 0.93
C5 C6 1.409(4)
C5 H5 0.93
C6 C7 1.422(4)
C6 H6 0.93
C7 C8 1.392(3)
C7 H7 0.93
C8 H8 0.93
C9 C13 1.407(3)
C9 C10 1.416(3)
C9 H9 0.93
C10 C11 1.414(3)
C10 H10 0.93
C11 C12 1.406(3)
C11 H11 0.93
C12 C13 1.429(3)
C12 H12 0.93
C13 H13 0.93
C14 H14A 0.97(3)
C14 H14B 0.94(3)
C15 C16 1.534(3)
C15 C20 1.538(3)
C15 H15 0.98
C16 C17 1.522(3)
C16 H16A 0.97
C16 H16B 0.97
C17 C18 1.524(3)
C17 H17A 0.97
C17 H17B 0.97
C18 C19 1.523(3)
C18 H18A 0.97
C18 H18B 0.97
C19 C20 1.522(3)
C19 H19A 0.97
C19 H19B 0.97
C20 H20A 0.97
C20 H20B 0.97
B1 F4 1.366(3)
B1 F3 1.383(3)
B1 F2 1.385(3)
B1 F1 1.409(3)
